data_4314560
loop_
_publ_author_name
'M. Orio'
'C. Philouze'
'O. Jarjayes'
'F. Neese'
'F. Thomas'

_publ_section_title
;
 Spin Interaction in Octahedral Zinc Complexes of Mono- and Diradical
 Schiff and Mannich Bases
;
_journal_name_full 'Inorganic Chemistry'
_journal_page_first 646
_journal_page_last 658
_journal_paper_doi 10.1021/ic901846u
_journal_volume 49
_journal_year 2010
_chemical_formula_sum 'C46 H63 N5 O2 Zn'
_chemical_formula_weight 783.42
_space_group_IT_number 33
_symmetry_cell_setting orthorhombic
_symmetry_Int_Tables_number 33
_symmetry_space_group_name_Hall 'P 2c -2n'
_symmetry_space_group_name_H-M 'P n a 21'
_audit_creation_date 2009-04-16
_audit_creation_method 'by teXsan v1.8'
_audit_update_record
;
?
;
_cell_angle_alpha 90
_cell_angle_beta 90
_cell_angle_gamma 90
_cell_formula_units_Z 4
_cell_length_a 19.791(3)
_cell_length_b 17.329(2)
_cell_length_c 12.511(2)
_cell_measurement_reflns_used 0
_cell_measurement_temperature 200.0
_cell_measurement_theta_max 0.0
_cell_measurement_theta_min 0.0
_cell_volume 4290.8(11)
_computing_cell_refinement 'Bruker-Enraf-Nonius kappaCCD'
_computing_data_collection 'Bruker-Enraf-Nonius kappaCCD'
_computing_data_reduction 'teXsan (MSC, 1992-1997)'
_computing_publication_material 'teXsan (MSC, 1992-1997)'
_computing_structure_refinement 'teXsan (MSC, 1992-1997)'
_computing_structure_solution SIR92
_diffrn_ambient_temperature 200.0
_diffrn_measurement_device_type 'Bruker-Enraf-Nonius kappaCCD'
_diffrn_measurement_method 'phi and omega scans'
_diffrn_orient_matrix_UB_11 0.00000
_diffrn_orient_matrix_UB_12 0.00000
_diffrn_orient_matrix_UB_13 0.00000
_diffrn_orient_matrix_UB_21 0.00000
_diffrn_orient_matrix_UB_22 0.00000
_diffrn_orient_matrix_UB_23 0.00000
_diffrn_orient_matrix_UB_31 0.00000
_diffrn_orient_matrix_UB_32 0.00000
_diffrn_orient_matrix_UB_33 0.00000
_diffrn_radiation_detector CCD
_diffrn_radiation_monochromator graphite
_diffrn_radiation_source 'X-ray tube'
_diffrn_radiation_type 'Mo K\a'
_diffrn_radiation_wavelength 0.71073
_diffrn_reflns_av_R_equivalents 0.12265
_diffrn_reflns_av_sigmaI/netI 0.050
_diffrn_reflns_limit_h_max 24
_diffrn_reflns_limit_h_min -27
_diffrn_reflns_limit_k_max 24
_diffrn_reflns_limit_k_min -20
_diffrn_reflns_limit_l_max 17
_diffrn_reflns_limit_l_min -17
_diffrn_reflns_number 29355
_diffrn_reflns_reduction_process 'Lp corrections applied'
_diffrn_reflns_theta_max 29.99
_diffrn_reflns_theta_min 1.03
_diffrn_standards_decay_% 0.00
_diffrn_standards_interval_count 0
_diffrn_standards_number 0
_exptl_absorpt_coefficient_mu 0.615
_exptl_absorpt_correction_type none
_exptl_crystal_colour colorless
_exptl_crystal_density_diffrn 1.213
_exptl_crystal_density_meas ?
_exptl_crystal_description prism
_exptl_crystal_F_000 1680.00
_exptl_crystal_size_max 0.35
_exptl_crystal_size_mid 0.31
_exptl_crystal_size_min 0.22
_refine_diff_density_max 0.65
_refine_diff_density_min -1.09
_refine_ls_extinction_method none
_refine_ls_goodness_of_fit_all 1.948
_refine_ls_goodness_of_fit_ref 1.948
_refine_ls_hydrogen_treatment noref
_refine_ls_matrix_type full
_refine_ls_number_constraints 0
_refine_ls_number_parameters 487
_refine_ls_number_reflns 10689
_refine_ls_number_restraints 0
_refine_ls_R_factor_all 0.0555
_refine_ls_R_factor_gt 0.0555
_refine_ls_shift/su_max 0.0226
_refine_ls_shift/su_mean 0.0020
_refine_ls_structure_factor_coef F
_refine_ls_weighting_details 'w = 1/[\s^2^(Fo) + 0.00076|Fo|^2^]'
_refine_ls_weighting_scheme sigma
_refine_ls_wR_factor_all 0.0771
_refine_ls_wR_factor_ref 0.0771
_reflns_number_gt 10689
_reflns_number_total 6706
_reflns_threshold_expression I>2.00\s(I)
_cod_data_source_file ic901846u_si_001_1.cif
_cod_data_source_block Zn
_cod_depositor_comments
;
The following automatic conversions were performed:

'_exptl_crystal_density_meas' value 'not measured' was changed to '?'
- the value is perceived as not measured.

Automatic conversion script
Id: cif_fix_values 3008 2015-01-20 13:52:24Z robertas 
;
_cod_original_cell_volume 4290.8(8)
_cod_original_sg_symbol_H-M 'P n a 21 '
_cod_original_formula_sum 'C46 H63 N5 O2 Zn '
_cod_database_code 4314560

loop_
_symmetry_equiv_pos_as_xyz
'   +x,   +y,   +z'
'   -x,   -y,1/2+z'
1/2-x,1/2+y,1/2+z
'1/2+x,1/2-y,   +z'

loop_
_atom_site_label
_atom_site_fract_x
_atom_site_fract_y
_atom_site_fract_z
_atom_site_U_iso_or_equiv
_atom_site_occupancy
_atom_site_refinement_flags
_atom_site_adp_type
_atom_site_calc_flag
_atom_site_calc_attached_atom
Zn(1) 0.53054(1) 0.10968(1) 0.35059(5) 0.01975(5) 1.000 . Uani d ?
O(1) 0.57587(9) 0.2042(1) 0.2968(2) 0.0243(4) 1.000 . Uani d ?
O(2) 0.59163(9) 0.0660(1) 0.4628(2) 0.0257(4) 1.000 . Uani d ?
N(1) 0.4295(1) 0.1464(1) 0.2867(2) 0.0217(5) 1.000 . Uani d ?
N(2) 0.47638(9) -0.0061(1) 0.3375(2) 0.0218(5) 1.000 . Uani d ?
N(3) 0.4844(1) 0.1795(1) 0.4816(2) 0.0230(5) 1.000 . Uani d ?
N(4) 0.5814(1) 0.0478(1) 0.2128(2) 0.0234(5) 1.000 . Uani d ?
N(5) 0.5983(2) 0.2200(3) -0.1505(5) 0.081(1) 1.000 . Uani d ?
C(1) 0.5459(1) 0.2707(2) 0.2780(2) 0.0218(6) 1.000 . Uani d ?
C(2) 0.5783(1) 0.3426(2) 0.2971(2) 0.0233(6) 1.000 . Uani d ?
C(3) 0.5443(1) 0.4104(2) 0.2700(3) 0.0277(6) 1.000 . Uani d ?
C(4) 0.4800(1) 0.4124(2) 0.2255(2) 0.0270(6) 1.000 . Uani d ?
C(5) 0.4489(1) 0.3425(2) 0.2079(2) 0.0283(6) 1.000 . Uani d ?
C(6) 0.4805(1) 0.2721(2) 0.2319(2) 0.0232(6) 1.000 . Uani d ?
C(7) 0.4476(1) 0.1982(2) 0.1961(2) 0.0266(6) 1.000 . Uani d ?
C(8) 0.6123(1) -0.0059(2) 0.4594(2) 0.0227(6) 1.000 . Uani d ?
C(9) 0.6823(1) -0.0265(2) 0.4704(2) 0.0244(6) 1.000 . Uani d ?
C(10) 0.6999(1) -0.1036(2) 0.4583(2) 0.0265(6) 1.000 . Uani d ?
C(11) 0.6536(1) -0.1631(2) 0.4395(2) 0.0252(6) 1.000 . Uani d ?
C(12) 0.5858(1) -0.1434(2) 0.4357(2) 0.0241(6) 1.000 . Uani d ?
C(13) 0.5654(1) -0.0667(2) 0.4463(2) 0.0210(5) 1.000 . Uani d ?
C(14) 0.4920(1) -0.0467(2) 0.4400(2) 0.0228(6) 1.000 . Uani d ?
C(15) 0.4271(1) 0.2167(2) 0.4590(2) 0.0243(6) 1.000 . Uani d ?
C(16) 0.4027(2) 0.2764(2) 0.5219(3) 0.0328(7) 1.000 . Uani d ?
C(17) 0.4388(2) 0.2975(2) 0.6113(3) 0.0379(8) 1.000 . Uani d ?
C(18) 0.4979(2) 0.2600(2) 0.6353(2) 0.0347(7) 1.000 . Uani d ?
C(19) 0.5198(1) 0.2012(2) 0.5678(2) 0.0264(6) 1.000 . Uani d ?
C(20) 0.6392(1) 0.0739(2) 0.1703(2) 0.0305(7) 1.000 . Uani d ?
C(21) 0.6859(2) 0.0264(2) 0.1226(3) 0.0346(7) 1.000 . Uani d ?
C(22) 0.6742(2) -0.0524(2) 0.1214(3) 0.0352(7) 1.000 . Uani d ?
C(23) 0.6142(1) -0.0803(2) 0.1649(2) 0.0286(7) 1.000 . Uani d ?
C(24) 0.5690(1) -0.0280(2) 0.2080(2) 0.0217(5) 1.000 . Uani d ?
C(25) 0.4997(1) -0.0521(2) 0.2468(2) 0.0231(6) 1.000 . Uani d ?
C(26) 0.3870(1) 0.1868(2) 0.3647(2) 0.0256(6) 1.000 . Uani d ?
C(27) 0.4036(1) 0.0118(2) 0.3270(2) 0.0238(6) 1.000 . Uani d ?
C(28) 0.3942(1) 0.0765(2) 0.2474(2) 0.0252(6) 1.000 . Uani d ?
C(29) 0.6505(1) 0.3453(2) 0.3430(3) 0.0280(6) 1.000 . Uani d ?
C(30) 0.6762(1) 0.4279(2) 0.3580(4) 0.0401(7) 1.000 . Uani d ?
C(31) 0.6985(1) 0.3053(2) 0.2643(3) 0.0372(8) 1.000 . Uani d ?
C(32) 0.6532(2) 0.3044(2) 0.4517(3) 0.0372(8) 1.000 . Uani d ?
C(33) 0.4485(2) 0.4896(2) 0.1908(3) 0.0306(7) 1.000 . Uani d ?
C(34) 0.4841(2) 0.5155(2) 0.0890(3) 0.0413(9) 1.000 . Uani d ?
C(35) 0.4568(2) 0.5502(2) 0.2780(3) 0.0432(9) 1.000 . Uani d ?
C(36) 0.3729(2) 0.4813(2) 0.1660(4) 0.0465(9) 1.000 . Uani d ?
C(37) 0.7347(1) 0.0356(2) 0.4933(2) 0.0289(7) 1.000 . Uani d ?
C(38) 0.7175(2) 0.0777(2) 0.5977(3) 0.0394(8) 1.000 . Uani d ?
C(39) 0.7360(2) 0.0942(2) 0.4013(3) 0.0373(8) 1.000 . Uani d ?
C(40) 0.8061(2) 0.0028(2) 0.5042(3) 0.0420(9) 1.000 . Uani d ?
C(41) 0.6787(2) -0.2460(2) 0.4186(3) 0.0328(7) 1.000 . Uani d ?
C(42) 0.7190(2) -0.2469(2) 0.3131(3) 0.0475(9) 1.000 . Uani d ?
C(43) 0.6207(2) -0.3029(2) 0.4099(3) 0.0436(9) 1.000 . Uani d ?
C(44) 0.7252(2) -0.2730(2) 0.5095(3) 0.0402(8) 1.000 . Uani d ?
C(45) 0.5914(2) 0.2604(3) -0.0788(3) 0.051(1) 1.000 . Uani d ?
C(46) 0.5826(3) 0.3132(5) 0.0087(4) 0.078(2) 1.000 . Uani d ?
H(1) 0.5665 0.4581 0.2828 0.033 1.000 . Uiso c ?
H(2) 0.4046 0.3418 0.1787 0.034 1.000 . Uiso c ?
H(3) 0.4780 0.1716 0.1503 0.032 1.000 . Uiso c ?
H(4) 0.4076 0.2105 0.1578 0.032 1.000 . Uiso c ?
H(5) 0.7464 -0.1168 0.4632 0.032 1.000 . Uiso c ?
H(6) 0.5528 -0.1825 0.4258 0.029 1.000 . Uiso c ?
H(7) 0.4806 -0.0141 0.4983 0.027 1.000 . Uiso c ?
H(8) 0.4660 -0.0928 0.4439 0.027 1.000 . Uiso c ?
H(9) 0.3619 0.3022 0.5037 0.039 1.000 . Uiso c ?
H(10) 0.4229 0.3378 0.6561 0.045 1.000 . Uiso c ?
H(11) 0.5234 0.2738 0.6967 0.042 1.000 . Uiso c ?
H(12) 0.5611 0.1756 0.5834 0.032 1.000 . Uiso c ?
H(13) 0.6483 0.1277 0.1732 0.037 1.000 . Uiso c ?
H(14) 0.7255 0.0473 0.0909 0.042 1.000 . Uiso c ?
H(15) 0.7065 -0.0868 0.0916 0.042 1.000 . Uiso c ?
H(16) 0.6046 -0.1340 0.1649 0.034 1.000 . Uiso c ?
H(17) 0.5014 -0.1047 0.2678 0.028 1.000 . Uiso c ?
H(18) 0.4684 -0.0463 0.1897 0.028 1.000 . Uiso c ?
H(19) 0.3535 0.1521 0.3901 0.031 1.000 . Uiso c ?
H(20) 0.3658 0.2292 0.3302 0.031 1.000 . Uiso c ?
H(21) 0.3862 0.0272 0.3945 0.029 1.000 . Uiso c ?
H(22) 0.3802 -0.0327 0.3029 0.029 1.000 . Uiso c ?
H(23) 0.4126 0.0617 0.1803 0.030 1.000 . Uiso c ?
H(24) 0.3474 0.0872 0.2394 0.030 1.000 . Uiso c ?
H(25) 0.7212 0.4267 0.3842 0.048 1.000 . Uiso c ?
H(26) 0.6752 0.4542 0.2913 0.048 1.000 . Uiso c ?
H(27) 0.6481 0.4541 0.4077 0.048 1.000 . Uiso c ?
H(28) 0.7431 0.3058 0.2925 0.045 1.000 . Uiso c ?
H(29) 0.6978 0.3319 0.1979 0.045 1.000 . Uiso c ?
H(30) 0.6844 0.2535 0.2538 0.045 1.000 . Uiso c ?
H(31) 0.6982 0.3055 0.4781 0.045 1.000 . Uiso c ?
H(32) 0.6242 0.3301 0.5006 0.045 1.000 . Uiso c ?
H(33) 0.6389 0.2524 0.4436 0.045 1.000 . Uiso c ?
H(34) 0.5310 0.5217 0.1028 0.050 1.000 . Uiso c ?
H(35) 0.4656 0.5632 0.0657 0.050 1.000 . Uiso c ?
H(36) 0.4780 0.4776 0.0349 0.050 1.000 . Uiso c ?
H(37) 0.5034 0.5574 0.2927 0.052 1.000 . Uiso c ?
H(38) 0.4376 0.5976 0.2547 0.052 1.000 . Uiso c ?
H(39) 0.4344 0.5334 0.3410 0.052 1.000 . Uiso c ?
H(40) 0.3556 0.5293 0.1415 0.056 1.000 . Uiso c ?
H(41) 0.3495 0.4661 0.2289 0.056 1.000 . Uiso c ?
H(42) 0.3667 0.4433 0.1121 0.056 1.000 . Uiso c ?
H(43) 0.7494 0.1178 0.6095 0.047 1.000 . Uiso c ?
H(44) 0.6735 0.0992 0.5927 0.047 1.000 . Uiso c ?
H(45) 0.7190 0.0422 0.6555 0.047 1.000 . Uiso c ?
H(46) 0.7501 0.0692 0.3375 0.045 1.000 . Uiso c ?
H(47) 0.7665 0.1347 0.4180 0.045 1.000 . Uiso c ?
H(48) 0.6920 0.1150 0.3913 0.045 1.000 . Uiso c ?
H(49) 0.8189 -0.0213 0.4390 0.050 1.000 . Uiso c ?
H(50) 0.8368 0.0434 0.5200 0.050 1.000 . Uiso c ?
H(51) 0.8070 -0.0342 0.5602 0.050 1.000 . Uiso c ?
H(52) 0.7566 -0.2132 0.3188 0.057 1.000 . Uiso c ?
H(53) 0.6906 -0.2303 0.2562 0.057 1.000 . Uiso c ?
H(54) 0.7344 -0.2979 0.2991 0.057 1.000 . Uiso c ?
H(55) 0.5911 -0.2872 0.3542 0.052 1.000 . Uiso c ?
H(56) 0.5967 -0.3042 0.4756 0.052 1.000 . Uiso c ?
H(57) 0.6380 -0.3528 0.3945 0.052 1.000 . Uiso c ?
H(58) 0.7615 -0.2375 0.5174 0.048 1.000 . Uiso c ?
H(59) 0.7003 -0.2755 0.5742 0.048 1.000 . Uiso c ?
H(60) 0.7427 -0.3227 0.4930 0.048 1.000 . Uiso c ?
H(61) 0.6035 0.3610 -0.0080 0.093 1.000 . Uiso c ?
H(62) 0.5357 0.3212 0.0208 0.093 1.000 . Uiso c ?
H(63) 0.6026 0.2922 0.0713 0.093 1.000 . Uiso c ?

loop_
_atom_site_aniso_label
_atom_site_aniso_U_11
_atom_site_aniso_U_22
_atom_site_aniso_U_33
_atom_site_aniso_U_12
_atom_site_aniso_U_13
_atom_site_aniso_U_23
Zn(1) 0.0183(1) 0.0190(1) 0.0219(1) -0.0002(1) -0.0025(1) -0.0018(1)
O(1) 0.0200(8) 0.0209(9) 0.0321(9) -0.0008(7) -0.0003(7) 0.0008(8)
O(2) 0.0238(8) 0.025(1) 0.0278(9) 0.0025(7) -0.0071(7) -0.0036(8)
N(1) 0.0219(9) 0.019(1) 0.024(1) -0.0021(8) -0.0012(8) -0.0011(9)
N(2) 0.0182(8) 0.022(1) 0.025(1) -0.0006(7) -0.0020(8) -0.0034(9)
N(3) 0.0235(9) 0.023(1) 0.023(1) 0.0001(8) 0.0008(8) 0.0003(9)
N(4) 0.025(1) 0.024(1) 0.0213(9) 0.0014(9) -0.0011(8) 0.0004(9)
N(5) 0.073(2) 0.078(3) 0.092(3) -0.020(2) -0.027(3) -0.007(3)
C(1) 0.023(1) 0.020(1) 0.022(1) -0.0007(9) -0.0006(9) 0.000(1)
C(2) 0.023(1) 0.024(1) 0.023(1) -0.0037(9) 0.0032(9) -0.001(1)
C(3) 0.023(1) 0.021(1) 0.039(1) -0.0024(9) 0.004(1) -0.002(1)
C(4) 0.025(1) 0.025(1) 0.031(1) 0.005(1) 0.005(1) 0.005(1)
C(5) 0.024(1) 0.030(2) 0.030(1) 0.000(1) 0.000(1) 0.003(1)
C(6) 0.023(1) 0.021(1) 0.025(1) -0.0025(9) 0.0013(9) 0.001(1)
C(7) 0.029(1) 0.024(1) 0.026(1) -0.004(1) -0.008(1) 0.000(1)
C(8) 0.024(1) 0.025(1) 0.018(1) 0.002(1) -0.0001(9) -0.003(1)
C(9) 0.020(1) 0.030(1) 0.023(1) 0.001(1) -0.0028(9) 0.001(1)
C(10) 0.025(1) 0.028(1) 0.026(1) 0.003(1) -0.002(1) 0.003(1)
C(11) 0.028(1) 0.023(1) 0.026(1) 0.005(1) -0.0007(9) 0.001(1)
C(12) 0.025(1) 0.024(1) 0.023(1) -0.001(1) -0.0047(9) 0.002(1)
C(13) 0.022(1) 0.022(1) 0.019(1) 0.0011(9) -0.0012(8) 0.003(1)
C(14) 0.023(1) 0.024(1) 0.022(1) -0.001(1) 0.0019(9) 0.000(1)
C(15) 0.024(1) 0.021(1) 0.028(1) -0.001(1) 0.003(1) -0.001(1)
C(16) 0.034(1) 0.027(1) 0.038(1) 0.007(1) 0.003(1) -0.002(1)
C(17) 0.055(2) 0.025(1) 0.034(1) 0.002(1) 0.007(1) -0.010(1)
C(18) 0.044(2) 0.032(2) 0.029(1) -0.011(1) -0.001(1) -0.005(1)
C(19) 0.029(1) 0.025(1) 0.024(1) -0.003(1) -0.0012(9) 0.002(1)
C(20) 0.030(1) 0.030(2) 0.032(1) -0.005(1) 0.002(1) 0.001(1)
C(21) 0.028(1) 0.045(2) 0.031(1) -0.005(1) 0.007(1) -0.001(1)
C(22) 0.029(1) 0.040(2) 0.036(1) 0.007(1) 0.004(1) -0.008(1)
C(23) 0.031(1) 0.028(1) 0.027(1) 0.004(1) 0.000(1) -0.005(1)
C(24) 0.025(1) 0.023(1) 0.016(1) -0.002(1) -0.0017(9) -0.003(1)
C(25) 0.023(1) 0.024(1) 0.023(1) -0.004(1) -0.0029(9) -0.001(1)
C(26) 0.0172(9) 0.028(1) 0.031(1) 0.0013(8) -0.002(1) -0.006(1)
C(27) 0.0174(9) 0.024(1) 0.030(1) -0.0021(9) -0.0019(8) -0.002(1)
C(28) 0.020(1) 0.026(1) 0.030(1) -0.004(1) -0.0097(9) -0.001(1)
C(29) 0.0211(9) 0.026(1) 0.037(1) -0.0043(9) -0.004(1) -0.004(1)
C(30) 0.032(1) 0.033(1) 0.055(2) -0.012(1) -0.006(2) 0.001(2)
C(31) 0.020(1) 0.043(2) 0.048(2) -0.002(1) 0.000(1) -0.005(2)
C(32) 0.036(1) 0.041(2) 0.035(1) -0.004(1) -0.007(1) 0.006(1)
C(33) 0.029(1) 0.023(1) 0.040(2) 0.003(1) 0.003(1) 0.004(1)
C(34) 0.046(2) 0.030(2) 0.049(2) 0.007(1) 0.005(1) 0.011(2)
C(35) 0.054(2) 0.029(2) 0.047(2) 0.009(1) 0.002(1) 0.000(2)
C(36) 0.031(1) 0.040(2) 0.068(2) 0.009(1) -0.003(1) 0.015(2)
C(37) 0.023(1) 0.032(1) 0.032(1) -0.001(1) -0.004(1) 0.000(1)
C(38) 0.040(2) 0.040(2) 0.038(2) -0.005(1) -0.008(1) -0.010(2)
C(39) 0.029(1) 0.040(2) 0.043(2) -0.008(1) -0.004(1) 0.008(2)
C(40) 0.021(1) 0.047(2) 0.058(2) -0.001(1) -0.007(1) 0.003(2)
C(41) 0.040(1) 0.023(1) 0.035(1) 0.009(1) -0.009(1) -0.002(1)
C(42) 0.060(2) 0.041(2) 0.041(2) 0.021(2) 0.005(1) -0.007(2)
C(43) 0.052(2) 0.026(2) 0.052(2) 0.005(1) -0.013(2) -0.005(2)
C(44) 0.045(2) 0.032(2) 0.044(2) 0.012(1) -0.012(1) 0.003(1)
C(45) 0.039(2) 0.063(3) 0.050(2) -0.019(2) -0.012(1) 0.018(2)
C(46) 0.059(3) 0.124(5) 0.051(2) -0.014(3) 0.011(2) 0.004(3)

loop_
_atom_type_symbol
_atom_type_oxidation_number
_atom_type_number_in_cell
_atom_type_scat_dispersion_real
_atom_type_scat_dispersion_imag
_atom_type_scat_source
C 0 184 0.002 0.002
;International Tables for Crystallography
(1992, Vol. C, Tables 4.2.6.8 and 6.1.1.1)
;
H 0 252 0.000 0.000
;International Tables for Crystallography
(1992, Vol. C, Table 6.1.1.2)
;
N 0 20 0.004 0.003
;International Tables for Crystallography
(1992, Vol. C, Tables 4.2.6.8 and 6.1.1.1)
;
O 0 8 0.008 0.006
;International Tables for Crystallography
(1992, Vol. C, Tables 4.2.6.8 and 6.1.1.1)
;
Zn 0 4 0.222 1.431
;International Tables for Crystallography
(1992, Vol. C, Tables 4.2.6.8 and 6.1.1.1)
;

loop_
_geom_angle_atom_site_label_1
_geom_angle_atom_site_label_2
_geom_angle_atom_site_label_3
_geom_angle
_geom_angle_site_symmetry_1
_geom_angle_site_symmetry_2
_geom_angle_site_symmetry_3
_geom_angle_publ_flag
O1 ZN1 O2 106.08(8) . . . yes
O1 ZN1 N1 92.77(8) . . . yes
O1 ZN1 N2 156.07(8) . . . yes
O1 ZN1 N3 89.21(9) . . . yes
O1 ZN1 N4 86.09(9) . . . yes
O2 ZN1 N1 153.46(8) . . . yes
O2 ZN1 N2 90.08(8) . . . yes
O2 ZN1 N3 86.40(8) . . . yes
O2 ZN1 N4 94.97(8) . . . yes
N1 ZN1 N2 78.74(8) . . . yes
N1 ZN1 N3 75.14(8) . . . yes
N1 ZN1 N4 104.99(8) . . . yes
N2 ZN1 N3 109.71(8) . . . yes
N2 ZN1 N4 74.81(8) . . . yes
N3 ZN1 N4 175.31(9) . . . yes
ZN1 O1 C1 125.4(2) . . . yes
ZN1 O2 C8 121.7(2) . . . yes
ZN1 N1 C7 103.1(2) . . . yes
ZN1 N1 C26 114.1(2) . . . yes
ZN1 N1 C28 107.8(2) . . . yes
C7 N1 C26 110.9(2) . . . yes
C7 N1 C28 110.7(2) . . . yes
C26 N1 C28 110.0(2) . . . yes
ZN1 N2 C14 104.8(2) . . . yes
ZN1 N2 C25 112.8(2) . . . yes
ZN1 N2 C27 106.3(2) . . . yes
C14 N2 C25 110.1(2) . . . yes
C14 N2 C27 112.1(2) . . . yes
C25 N2 C27 110.7(2) . . . yes
ZN1 N3 C15 117.0(2) . . . yes
ZN1 N3 C19 122.0(2) . . . yes
C15 N3 C19 118.6(3) . . . yes
ZN1 N4 C20 121.4(2) . . . yes
ZN1 N4 C24 114.7(2) . . . yes
C20 N4 C24 118.0(2) . . . yes
O1 C1 C2 122.3(2) . . . yes
O1 C1 C6 119.9(2) . . . yes
C2 C1 C6 117.7(2) . . . yes
C2 C3 C4 124.1(3) . . . yes
C2 C3 H1 118.0 . . . no
C4 C3 H1 118.0 . . . no
C3 C4 C5 116.9(3) . . . yes
C3 C4 C33 120.3(3) . . . yes
C5 C4 C33 122.7(3) . . . yes
C4 C5 C6 122.1(3) . . . yes
C4 C5 H2 119.0 . . . no
C6 C5 H2 119.0 . . . no
C1 C6 C5 120.7(3) . . . yes
C1 C6 C7 120.1(2) . . . yes
C5 C6 C7 118.9(2) . . . yes
N1 C7 C6 113.0(2) . . . yes
N1 C7 H3 108.6 . . . no
N1 C7 H4 108.6 . . . no
C6 C7 H3 108.6 . . . no
C6 C7 H4 108.6 . . . no
H3 C7 H4 109.5 . . . no
O2 C8 C9 122.3(3) . . . yes
O2 C8 C13 120.4(2) . . . yes
C9 C8 C13 117.3(3) . . . yes
C8 C9 C10 118.1(2) . . . yes
C8 C9 C37 119.8(3) . . . yes
C10 C9 C37 122.0(2) . . . yes
C9 C10 C11 124.2(2) . . . yes
C9 C10 H5 117.9 . . . no
C11 C10 H5 117.9 . . . no
C10 C11 C12 117.3(3) . . . yes
C10 C11 C41 120.3(2) . . . yes
C12 C11 C41 122.4(3) . . . yes
C11 C12 C13 120.8(3) . . . yes
C11 C12 H6 119.6 . . . no
C13 C12 H6 119.6 . . . no
C8 C13 C12 122.1(2) . . . yes
C8 C13 C14 118.1(2) . . . yes
C12 C13 C14 119.7(2) . . . yes
N2 C14 C13 110.8(2) . . . yes
N2 C14 H7 109.1 . . . no
N2 C14 H8 109.1 . . . no
C13 C14 H7 109.1 . . . no
C13 C14 H8 109.1 . . . no
H7 C14 H8 109.5 . . . no
N3 C15 C16 122.4(3) . . . yes
N3 C15 C26 116.4(2) . . . yes
C16 C15 C26 121.0(2) . . . yes
C15 C16 C17 118.5(3) . . . yes
C15 C16 H9 120.7 . . . no
C17 C16 H9 120.7 . . . no
C16 C17 C18 119.7(3) . . . yes
C16 C17 H10 120.2 . . . no
C18 C17 H10 120.2 . . . no
C17 C18 C19 118.7(3) . . . yes
C17 C18 H11 120.7 . . . no
C19 C18 H11 120.7 . . . no
N3 C19 C18 122.1(3) . . . yes
N3 C19 H12 119.0 . . . no
C18 C19 H12 119.0 . . . no
N4 C20 C21 123.0(3) . . . yes
N4 C20 H13 118.5 . . . no
C21 C20 H13 118.5 . . . no
C20 C21 C22 118.9(3) . . . yes
C20 C21 H14 120.5 . . . no
C22 C21 H14 120.5 . . . no
C21 C22 C23 118.7(3) . . . yes
C21 C22 H15 120.7 . . . no
C23 C22 H15 120.7 . . . no
C22 C23 C24 118.5(3) . . . yes
C22 C23 H16 120.8 . . . no
N4 C24 C23 122.9(2) . . . yes
N4 C24 C25 114.9(2) . . . yes
C23 C24 C25 122.1(3) . . . yes
N2 C25 C24 112.6(2) . . . yes
N2 C25 H17 108.7 . . . no
N2 C25 H18 108.7 . . . no
C24 C25 H17 108.7 . . . no
C24 C25 H18 108.7 . . . no
H17 C25 H18 109.5 . . . no
N1 C26 C15 112.5(2) . . . yes
N1 C26 H19 108.7 . . . no
N1 C26 H20 108.7 . . . no
C15 C26 H19 108.7 . . . no
C15 C26 H20 108.7 . . . no
H19 C26 H20 109.5 . . . no
N2 C27 C28 109.5(2) . . . yes
N2 C27 H21 109.5 . . . no
N2 C27 H22 109.5 . . . no
C28 C27 H21 109.5 . . . no
C28 C27 H22 109.5 . . . no
H21 C27 H22 109.5 . . . no
N1 C28 C27 109.3(2) . . . yes
N1 C28 H23 109.5 . . . no
N1 C28 H24 109.5 . . . no
C27 C28 H23 109.5 . . . no
C27 C28 H24 109.5 . . . no
H23 C28 H24 109.5 . . . no
C2 C29 C30 112.4(2) . . . yes
C2 C29 C31 108.8(3) . . . yes
C2 C29 C32 110.5(2) . . . yes
C30 C29 C31 107.2(2) . . . yes
C30 C29 C32 108.1(3) . . . yes
C31 C29 C32 109.8(3) . . . yes
C29 C30 H25 109.5 . . . no
C29 C30 H26 109.5 . . . no
C29 C30 H27 109.5 . . . no
H25 C30 H26 109.5 . . . no
H25 C30 H27 109.5 . . . no
H26 C30 H27 109.5 . . . no
C29 C31 H28 109.5 . . . no
C29 C31 H29 109.5 . . . no
C29 C31 H30 109.5 . . . no
H28 C31 H29 109.5 . . . no
H28 C31 H30 109.5 . . . no
H29 C31 H30 109.5 . . . no
C29 C32 H31 109.5 . . . no
C29 C32 H32 109.5 . . . no
C29 C32 H33 109.5 . . . no
H31 C32 H32 109.5 . . . no
H31 C32 H33 109.5 . . . no
H32 C32 H33 109.5 . . . no
C4 C33 C34 107.7(3) . . . yes
C4 C33 C35 110.8(3) . . . yes
C4 C33 C36 111.7(3) . . . yes
C34 C33 C35 110.3(3) . . . yes
C34 C33 C36 108.0(3) . . . yes
C35 C33 C36 108.3(3) . . . yes
C33 C34 H34 109.5 . . . no
C33 C34 H35 109.5 . . . no
C33 C34 H36 109.5 . . . no
H34 C34 H35 109.5 . . . no
H34 C34 H36 109.5 . . . no
H35 C34 H36 109.5 . . . no
C33 C35 H37 109.5 . . . no
C33 C35 H38 109.5 . . . no
C33 C35 H39 109.5 . . . no
H37 C35 H38 109.5 . . . no
H37 C35 H39 109.5 . . . no
H38 C35 H39 109.5 . . . no
C33 C36 H40 109.5 . . . no
C33 C36 H41 109.5 . . . no
C33 C36 H42 109.5 . . . no
H40 C36 H41 109.5 . . . no
H40 C36 H42 109.5 . . . no
H41 C36 H42 109.5 . . . no
C9 C37 C38 110.3(2) . . . yes
C9 C37 C39 109.8(2) . . . yes
C9 C37 C40 112.5(3) . . . yes
C38 C37 C39 109.1(3) . . . yes
C38 C37 C40 107.8(3) . . . yes
C39 C37 C40 107.3(3) . . . yes
C37 C38 H43 109.5 . . . no
C37 C38 H44 109.5 . . . no
C37 C38 H45 109.5 . . . no
H43 C38 H44 109.5 . . . no
H43 C38 H45 109.5 . . . no
H44 C38 H45 109.5 . . . no
C37 C39 H46 109.5 . . . no
C37 C39 H47 109.5 . . . no
C37 C39 H48 109.5 . . . no
H46 C39 H47 109.5 . . . no
H46 C39 H48 109.5 . . . no
H47 C39 H48 109.5 . . . no
C37 C40 H49 109.5 . . . no
C37 C40 H50 109.5 . . . no
C37 C40 H51 109.5 . . . no
H49 C40 H50 109.5 . . . no
H49 C40 H51 109.5 . . . no
H50 C40 H51 109.5 . . . no
C11 C41 C42 108.7(3) . . . yes
C11 C41 C43 111.9(3) . . . yes
C11 C41 C44 110.6(3) . . . yes
C42 C41 C43 108.8(3) . . . yes
C42 C41 C44 108.8(3) . . . yes
C43 C41 C44 108.0(3) . . . yes
C41 C42 H52 109.5 . . . no
C41 C42 H53 109.5 . . . no
C41 C42 H54 109.5 . . . no
H52 C42 H53 109.5 . . . no
H52 C42 H54 109.5 . . . no
H53 C42 H54 109.5 . . . no
C41 C43 H55 109.5 . . . no
C41 C43 H56 109.5 . . . no
C41 C43 H57 109.5 . . . no
H55 C43 H56 109.5 . . . no
H55 C43 H57 109.5 . . . no
H56 C43 H57 109.5 . . . no
C41 C44 H58 109.5 . . . no
C41 C44 H59 109.5 . . . no
C41 C44 H60 109.5 . . . no
H58 C44 H59 109.5 . . . no
H58 C44 H60 109.5 . . . no
H59 C44 H60 109.5 . . . no
N5 C45 C46 178.1(5) . . . yes
C45 C46 H61 109.5 . . . no
C45 C46 H62 109.5 . . . no
C45 C46 H63 109.5 . . . no
H61 C46 H62 109.5 . . . no
H61 C46 H63 109.5 . . . no
H62 C46 H63 109.5 . . . no

loop_
_geom_bond_atom_site_label_1
_geom_bond_atom_site_label_2
_geom_bond_distance
_geom_bond_site_symmetry_1
_geom_bond_site_symmetry_2
_geom_bond_publ_flag
ZN1 O1 1.985(2) . . yes
ZN1 O2 2.002(2) . . yes
ZN1 N1 2.246(2) . . yes
ZN1 N2 2.280(2) . . yes
ZN1 N3 2.233(2) . . yes
ZN1 N4 2.266(2) . . yes
O1 C1 1.316(3) . . yes
O2 C8 1.311(4) . . yes
N1 C7 1.490(4) . . yes
N1 C26 1.466(4) . . yes
N1 C28 1.480(4) . . yes
N2 C14 1.496(4) . . yes
N2 C25 1.462(4) . . yes
N2 C27 1.478(3) . . yes
N3 C15 1.335(4) . . yes
N3 C19 1.340(4) . . yes
N4 C20 1.340(4) . . yes
N4 C24 1.339(4) . . yes
N5 C45 1.146(7) . . yes
C1 C2 1.422(4) . . yes
C1 C6 1.418(4) . . yes
C2 C3 1.396(4) . . yes
C2 C29 1.539(4) . . yes
C3 C4 1.390(4) . . yes
C3 H1 0.95 . . no
C4 C5 1.376(4) . . yes
C4 C33 1.538(4) . . yes
C5 C6 1.403(4) . . yes
C5 H2 0.95 . . no
C6 C7 1.506(4) . . yes
C7 H3 0.95 . . no
C7 H4 0.95 . . no
C8 C9 1.437(4) . . yes
C8 C13 1.415(4) . . yes
C9 C10 1.389(4) . . yes
C9 C37 1.522(4) . . yes
C10 C11 1.399(4) . . yes
C10 H5 0.95 . . no
C11 C12 1.387(4) . . yes
C11 C41 1.542(4) . . yes
C12 C13 1.395(4) . . yes
C12 H6 0.95 . . no
C13 C14 1.495(4) . . yes
C14 H7 0.95 . . no
C14 H8 0.95 . . no
C15 C16 1.386(4) . . yes
C15 C26 1.513(4) . . yes
C16 C17 1.377(5) . . yes
C16 H9 0.95 . . no
C17 C18 1.371(5) . . yes
C17 H10 0.95 . . no
C18 C19 1.392(5) . . yes
C18 H11 0.95 . . no
C19 H12 0.95 . . no
C20 C21 1.374(5) . . yes
C20 H13 0.95 . . no
C21 C22 1.385(5) . . yes
C21 H14 0.95 . . no
C22 C23 1.392(4) . . yes
C22 H15 0.95 . . no
C23 C24 1.383(4) . . yes
C23 H16 0.95 . . no
C24 C25 1.514(4) . . yes
C25 H17 0.95 . . no
C25 H18 0.95 . . no
C26 H19 0.95 . . no
C26 H20 0.95 . . no
C27 C28 1.512(4) . . yes
C27 H21 0.95 . . no
C27 H22 0.95 . . no
C28 H23 0.95 . . no
C28 H24 0.95 . . no
C29 C30 1.532(4) . . yes
C29 C31 1.533(4) . . yes
C29 C32 1.534(5) . . yes
C30 H25 0.95 . . no
C30 H26 0.95 . . no
C30 H27 0.95 . . no
C31 H28 0.95 . . no
C31 H29 0.95 . . no
C31 H30 0.95 . . no
C32 H31 0.95 . . no
C32 H32 0.95 . . no
C32 H33 0.95 . . no
C33 C34 1.523(5) . . yes
C33 C35 1.523(5) . . yes
C33 C36 1.536(5) . . yes
C34 H34 0.95 . . no
C34 H35 0.95 . . no
C34 H36 0.95 . . no
C35 H37 0.95 . . no
C35 H38 0.95 . . no
C35 H39 0.95 . . no
C36 H40 0.95 . . no
C36 H41 0.95 . . no
C36 H42 0.95 . . no
C37 C38 1.534(5) . . yes
C37 C39 1.536(5) . . yes
C37 C40 1.530(4) . . yes
C38 H43 0.95 . . no
C38 H44 0.95 . . no
C38 H45 0.95 . . no
C39 H46 0.95 . . no
C39 H47 0.95 . . no
C39 H48 0.95 . . no
C40 H49 0.95 . . no
C40 H50 0.95 . . no
C40 H51 0.95 . . no
C41 C42 1.542(5) . . yes
C41 C43 1.516(5) . . yes
C41 C44 1.535(4) . . yes
C42 H52 0.95 . . no
C42 H53 0.95 . . no
C42 H54 0.95 . . no
C43 H55 0.95 . . no
C43 H56 0.95 . . no
C43 H57 0.95 . . no
C44 H58 0.95 . . no
C44 H59 0.95 . . no
C44 H60 0.95 . . no
C45 C46 1.438(8) . . yes
C46 H61 0.95 . . no
C46 H62 0.95 . . no
C46 H63 0.95 . . no

loop_
_geom_contact_atom_site_label_1
_geom_contact_atom_site_label_2
_geom_contact_distance
_geom_contact_site_symmetry_1
_geom_contact_site_symmetry_2
_geom_contact_publ_flag
N3 C23 3.468(4) . 2_655 no
N5 C18 3.409(6) . 1_554 no
C1 C46 3.524(5) . . no
C6 C46 3.519(5) . . no
C7 C12 3.457(4) . 2_654 no
C15 C23 3.590(4) . 2_655 no
C17 C34 3.593(5) . 2_665 no
C19 C25 3.441(4) . 2_655 no
C19 C23 3.591(4) . 2_655 no

loop_
_geom_torsion_atom_site_label_1
_geom_torsion_atom_site_label_2
_geom_torsion_atom_site_label_3
_geom_torsion_atom_site_label_4
_geom_torsion_site_symmetry_1
_geom_torsion_site_symmetry_2
_geom_torsion_site_symmetry_3
_geom_torsion_site_symmetry_4
_geom_torsion
_geom_torsion_publ_flag
? ? ? ? ? ? ? ? ? ?
